data_7060256
loop_
_publ_author_name
'Dutta, Debajit'
'Sharma, Pranay'
'Frontera, Antonio'
'Gogoi, Anshuman'
'Verma, Akalesh K.'
'Dutta, Diksha'
'Sarma, Bipul'
'Bhattacharyya, Manjit K.'

_publ_section_title
;
 Oxalato bridged coordination polymer of manganese(iii) involving
 unconventional O&#x22EF;\p-hole(nitrile) and antiparallel
 nitrile&#x22EF;nitrile contacts: antiproliferative evaluation and
 theoretical studies
;
_journal_issue 46
_journal_name_full 'New Journal of Chemistry'
_journal_page_first 20021
_journal_page_last 20038
_journal_paper_doi 10.1039/D0NJ03712E
_journal_volume 44
_journal_year 2020
_chemical_formula_sum 'C7 H6 Cl2 Mn N2 O3'
_chemical_formula_weight 291.98
_space_group_crystal_system triclinic
_space_group_IT_number 2
_space_group_name_Hall '-P 1'
_space_group_name_H-M_alt 'P -1'
_atom_sites_solution_hydrogens mixed
_audit_creation_method SHELXL-2014/7
_audit_update_record
;
2020-07-22 deposited with the CCDC.	2020-10-23 downloaded from the CCDC.
;
_cell_angle_alpha 74.397(4)
_cell_angle_beta 77.060(3)
_cell_angle_gamma 79.148(4)
_cell_formula_units_Z 2
_cell_length_a 5.9147(4)
_cell_length_b 9.6733(7)
_cell_length_c 9.9806(7)
_cell_measurement_reflns_used 5092
_cell_measurement_temperature 99(2)
_cell_measurement_theta_max 26.10
_cell_measurement_theta_min 2.68
_cell_volume 531.02(7)
_computing_cell_refinement 'Bruker SAINT'
_computing_data_collection 'Bruker APEX2'
_computing_data_reduction 'Bruker SAINT'
_computing_molecular_graphics 'Bruker SHELXTL'
_computing_publication_material 'Bruker SHELXTL'
_computing_structure_refinement 'SHELXL-2014/7 (Sheldrick, 2014)'
_computing_structure_solution 'SHELXS-97 (Sheldrick 2008)'
_diffrn_ambient_temperature 99(2)
_diffrn_measured_fraction_theta_full 0.994
_diffrn_measured_fraction_theta_max 0.990
_diffrn_measurement_device_type 'Bruker APEX-II CCD'
_diffrn_measurement_method '\f and \w scans'
_diffrn_radiation_type MoK\a
_diffrn_radiation_wavelength 0.71073
_diffrn_reflns_av_unetI/netI 0.0362
_diffrn_reflns_Laue_measured_fraction_full 0.994
_diffrn_reflns_Laue_measured_fraction_max 0.990
_diffrn_reflns_limit_h_max 7
_diffrn_reflns_limit_h_min -6
_diffrn_reflns_limit_k_max 11
_diffrn_reflns_limit_k_min -11
_diffrn_reflns_limit_l_max 12
_diffrn_reflns_limit_l_min -7
_diffrn_reflns_number 7340
_diffrn_reflns_point_group_measured_fraction_full 0.994
_diffrn_reflns_point_group_measured_fraction_max 0.990
_diffrn_reflns_theta_full 25.000
_diffrn_reflns_theta_max 26.110
_diffrn_reflns_theta_min 2.155
_exptl_absorpt_coefficient_mu 1.731
_exptl_absorpt_correction_T_max 0.756
_exptl_absorpt_correction_T_min 0.634
_exptl_absorpt_correction_type multi-scan
_exptl_absorpt_process_details SADABS
_exptl_crystal_colour pink
_exptl_crystal_density_diffrn 1.813
_exptl_crystal_description block
_exptl_crystal_F_000 290
_exptl_crystal_size_max 0.360
_exptl_crystal_size_mid 0.240
_exptl_crystal_size_min 0.160
_refine_diff_density_max 1.122
_refine_diff_density_min -1.044
_refine_diff_density_rms 0.239
_refine_ls_extinction_method none
_refine_ls_goodness_of_fit_ref 1.089
_refine_ls_hydrogen_treatment mixed
_refine_ls_matrix_type full
_refine_ls_number_parameters 145
_refine_ls_number_reflns 2088
_refine_ls_number_restraints 3
_refine_ls_restrained_S_all 1.089
_refine_ls_R_factor_all 0.0773
_refine_ls_R_factor_gt 0.0753
_refine_ls_shift/su_max 0.000
_refine_ls_shift/su_mean 0.000
_refine_ls_structure_factor_coef Fsqd
_refine_ls_weighting_details 'w=1/[\s^2^(Fo^2^)+(0.1038P)^2^+13.2213P] where P=(Fo^2^+2Fc^2^)/3'
_refine_ls_weighting_scheme calc
_refine_ls_wR_factor_gt 0.2723
_refine_ls_wR_factor_ref 0.2732
_reflns_Friedel_coverage 0.000
_reflns_number_gt 1964
_reflns_number_total 2088
_reflns_threshold_expression 'I > 2\s(I)'
_cod_data_source_file d0nj03712e2.cif
_cod_data_source_block twin
_cod_database_code 7060256
_shelx_shelxl_version_number 2014/7
_shelx_space_group_comment
;
The symmetry employed for this shelxl refinement is uniquely defined
by the following loop, which should always be used as a source of
symmetry information in preference to the above space-group names.
They are only intended as comments.
;
_shelx_estimated_absorpt_t_min 0.575
_shelx_estimated_absorpt_t_max 0.769
_exptl_absorpt_special_details SADABS

loop_
_space_group_symop_operation_xyz
'x, y, z'
'-x, -y, -z'

loop_
_atom_site_label
_atom_site_type_symbol
_atom_site_fract_x
_atom_site_fract_y
_atom_site_fract_z
_atom_site_U_iso_or_equiv
_atom_site_adp_type
_atom_site_occupancy
_atom_site_site_symmetry_order
_atom_site_calc_flag
_atom_site_refinement_flags_posn
_atom_site_refinement_flags_adp
_atom_site_refinement_flags_occupancy
_atom_site_disorder_assembly
_atom_site_disorder_group
Mn1 Mn 1.0844(3) 0.36763(17) 0.14395(16) 0.0107(4) Uani 1 1 d . . . . .
Cl2 Cl 0.9582(5) 0.5388(3) 0.3008(3) 0.0169(6) Uani 1 1 d . . . . .
Cl1 Cl 1.0421(4) 0.1450(3) 0.3215(3) 0.0153(6) Uani 1 1 d . . . . .
O3 O 0.8286(13) 0.7581(8) 0.0219(8) 0.0163(16) Uani 1 1 d D . . . .
O2 O 0.4551(12) 0.3624(9) 0.1563(8) 0.0178(16) Uani 1 1 d . . . . .
N1 N 0.6192(16) 0.7727(10) 0.5168(9) 0.0155(18) Uani 1 1 d . . . . .
O1 O 0.7778(12) 0.4614(8) 0.0435(8) 0.0124(14) Uani 1 1 d . . . . .
C6 C 0.4588(19) 0.6893(12) 0.5199(12) 0.018(2) Uani 1 1 d . . . . .
H6 H 0.4192 0.6137 0.6007 0.021 Uiso 1 1 calc R U . . .
C7 C 0.3520(19) 0.7157(12) 0.4029(11) 0.015(2) Uani 1 1 d . . . . .
H7 H 0.2372 0.6595 0.4018 0.019 Uiso 1 1 calc R U . . .
C3 C 0.4198(18) 0.8282(12) 0.2867(11) 0.015(2) Uani 1 1 d . . . . .
C2 C 0.307(2) 0.8611(13) 0.1647(12) 0.022(2) Uani 1 1 d . . . . .
N2 N 0.2209(19) 0.8895(12) 0.0661(11) 0.026(2) Uani 1 1 d . . . . .
C4 C 0.5841(19) 0.9122(12) 0.2878(12) 0.019(2) Uani 1 1 d . . . . .
H4 H 0.6248 0.9898 0.2093 0.023 Uiso 1 1 calc R U . . .
C5 C 0.6878(19) 0.8805(12) 0.4056(12) 0.018(2) Uani 1 1 d . . . . .
H5 H 0.8055 0.9339 0.4081 0.022 Uiso 1 1 calc R U . . .
C1 C 0.5675(17) 0.4491(11) 0.0576(11) 0.0108(19) Uani 1 1 d . . . . .
H3A H 0.858(19) 0.702(9) 0.105(6) 0.01(3) Uiso 1 1 d D . . . .
H3B H 0.90(2) 0.837(8) -0.005(11) 0.02(4) Uiso 1 1 d D . . . .

loop_
_atom_site_aniso_label
_atom_site_aniso_U_11
_atom_site_aniso_U_22
_atom_site_aniso_U_33
_atom_site_aniso_U_23
_atom_site_aniso_U_13
_atom_site_aniso_U_12
Mn1 0.0088(7) 0.0143(8) 0.0089(8) -0.0002(6) -0.0030(6) -0.0035(5)
Cl2 0.0237(13) 0.0178(12) 0.0117(12) -0.0042(9) -0.0031(10) -0.0077(10)
Cl1 0.0185(12) 0.0141(12) 0.0125(12) 0.0010(9) -0.0034(9) -0.0055(9)
O3 0.018(4) 0.014(4) 0.012(4) 0.002(3) 0.001(3) -0.001(3)
O2 0.008(3) 0.028(4) 0.017(4) -0.001(3) -0.004(3) -0.006(3)
N1 0.019(5) 0.020(5) 0.011(4) -0.005(4) -0.004(3) -0.004(4)
O1 0.006(3) 0.016(4) 0.017(4) -0.006(3) -0.007(3) 0.003(3)
C6 0.021(5) 0.015(5) 0.021(6) -0.005(4) -0.008(4) -0.003(4)
C7 0.016(5) 0.017(5) 0.015(5) -0.006(4) -0.002(4) -0.003(4)
C3 0.017(5) 0.020(5) 0.012(5) -0.010(4) -0.006(4) 0.003(4)
C2 0.022(6) 0.024(6) 0.021(6) 0.000(5) -0.011(5) -0.006(5)
N2 0.029(6) 0.030(6) 0.019(5) 0.002(4) -0.006(4) -0.010(5)
C4 0.020(5) 0.016(5) 0.021(6) 0.001(4) -0.006(4) -0.005(4)
C5 0.017(5) 0.021(6) 0.018(5) -0.004(4) -0.004(4) -0.006(4)
C1 0.010(4) 0.011(5) 0.012(5) -0.004(4) -0.001(4) -0.003(4)

loop_
_atom_type_symbol
_atom_type_description
_atom_type_scat_dispersion_real
_atom_type_scat_dispersion_imag
_atom_type_scat_source
C C 0.0033 0.0016 'International Tables Vol C Tables 4.2.6.8 and 6.1.1.4'
H H 0.0000 0.0000 'International Tables Vol C Tables 4.2.6.8 and 6.1.1.4'
N N 0.0061 0.0033 'International Tables Vol C Tables 4.2.6.8 and 6.1.1.4'
O O 0.0106 0.0060 'International Tables Vol C Tables 4.2.6.8 and 6.1.1.4'
Cl Cl 0.1484 0.1585 'International Tables Vol C Tables 4.2.6.8 and 6.1.1.4'
Mn Mn 0.3368 0.7283 'International Tables Vol C Tables 4.2.6.8 and 6.1.1.4'

loop_
_geom_angle_atom_site_label_1
_geom_angle_atom_site_label_2
_geom_angle_atom_site_label_3
_geom_angle
_geom_angle_site_symmetry_1
_geom_angle_site_symmetry_3
_geom_angle_publ_flag
O1 Mn1 O2 151.0(3) . 1_655 ?
O1 Mn1 O3 82.9(3) . 2_765 ?
O2 Mn1 O3 93.9(3) 1_655 2_765 ?
O1 Mn1 O1 76.6(3) . 2_765 ?
O2 Mn1 O1 74.5(3) 1_655 2_765 ?
O3 Mn1 O1 80.4(3) 2_765 2_765 ?
O1 Mn1 Cl1 115.0(2) . . ?
O2 Mn1 Cl1 93.6(2) 1_655 . ?
O3 Mn1 Cl1 89.1(2) 2_765 . ?
O1 Mn1 Cl1 163.4(2) 2_765 . ?
O1 Mn1 Cl2 89.4(2) . . ?
O2 Mn1 Cl2 90.6(2) 1_655 . ?
O3 Mn1 Cl2 170.9(2) 2_765 . ?
O1 Mn1 Cl2 93.2(2) 2_765 . ?
Cl1 Mn1 Cl2 98.49(10) . . ?
Mn1 O3 H3A 111(7) 2_765 . ?
Mn1 O3 H3B 112(8) 2_765 . ?
H3A O3 H3B 112(3) . . ?
C1 O2 Mn1 115.7(6) . 1_455 ?
C6 N1 C5 124.2(9) . . ?
C1 O1 Mn1 141.0(7) . . ?
C1 O1 Mn1 115.6(6) . 2_765 ?
Mn1 O1 Mn1 103.4(3) . 2_765 ?
N1 C6 C7 119.0(10) . . ?
N1 C6 H6 120.5 . . ?
C7 C6 H6 120.5 . . ?
C6 C7 C3 117.7(10) . . ?
C6 C7 H7 121.2 . . ?
C3 C7 H7 121.2 . . ?
C4 C3 C7 121.7(10) . . ?
C4 C3 C2 119.2(10) . . ?
C7 C3 C2 119.0(10) . . ?
N2 C2 C3 178.5(13) . . ?
C3 C4 C5 118.5(10) . . ?
C3 C4 H4 120.8 . . ?
C5 C4 H4 120.8 . . ?
N1 C5 C4 119.0(10) . . ?
N1 C5 H5 120.5 . . ?
C4 C5 H5 120.5 . . ?
O1 C1 O2 125.8(9) . . ?
O1 C1 C1 116.6(11) . 2_665 ?
O2 C1 C1 117.5(10) . 2_665 ?

loop_
_geom_bond_atom_site_label_1
_geom_bond_atom_site_label_2
_geom_bond_distance
_geom_bond_site_symmetry_2
_geom_bond_publ_flag
Mn1 O1 2.196(7) . ?
Mn1 O2 2.214(7) 1_655 ?
Mn1 O3 2.225(8) 2_765 ?
Mn1 O1 2.250(8) 2_765 ?
Mn1 Cl1 2.407(3) . ?
Mn1 Cl2 2.481(3) . ?
O3 Mn1 2.225(8) 2_765 ?
O3 H3A 0.891(10) . ?
O3 H3B 0.892(10) . ?
O2 C1 1.261(13) . ?
O2 Mn1 2.214(7) 1_455 ?
N1 C6 1.346(14) . ?
N1 C5 1.349(14) . ?
O1 C1 1.244(12) . ?
O1 Mn1 2.250(7) 2_765 ?
C6 C7 1.392(15) . ?
C6 H6 0.9500 . ?
C7 C3 1.403(15) . ?
C7 H7 0.9500 . ?
C3 C4 1.382(15) . ?
C3 C2 1.450(15) . ?
C2 N2 1.153(16) . ?
C4 C5 1.382(16) . ?
C4 H4 0.9500 . ?
C5 H5 0.9500 . ?
C1 C1 1.56(2) 2_665 ?

loop_
_geom_torsion_atom_site_label_1
_geom_torsion_atom_site_label_2
_geom_torsion_atom_site_label_3
_geom_torsion_atom_site_label_4
_geom_torsion
_geom_torsion_site_symmetry_1
_geom_torsion_site_symmetry_2
_geom_torsion_site_symmetry_3
_geom_torsion_site_symmetry_4
_geom_torsion_publ_flag
C5 N1 C6 C7 -1.1(17) . . . . ?
N1 C6 C7 C3 0.5(16) . . . . ?
C6 C7 C3 C4 -1.0(16) . . . . ?
C6 C7 C3 C2 -178.3(10) . . . . ?
C7 C3 C4 C5 1.9(17) . . . . ?
C2 C3 C4 C5 179.2(10) . . . . ?
C6 N1 C5 C4 2.0(17) . . . . ?
C3 C4 C5 N1 -2.3(17) . . . . ?
Mn1 O1 C1 O2 1.7(18) . . . . ?
Mn1 O1 C1 O2 -178.6(8) 2_765 . . . ?
Mn1 O1 C1 C1 -178.4(7) . . . 2_665 ?
Mn1 O1 C1 C1 1.3(14) 2_765 . . 2_665 ?
Mn1 O2 C1 O1 -178.6(8) 1_455 . . . ?
Mn1 O2 C1 C1 1.4(14) 1_455 . . 2_665 ?
